data_1546378
loop_
_publ_author_name
'Lutgert, B.'
'Babel, D.'

_publ_section_title
;
 Crystal structure refinements of sodium trifluorometallates NaMF3 (M =
 Mg, Co, Ni, Zn) : tilting of octahedra and tolerance factor of
 orthorhombic fluoroperovskites
;
_journal_name_full 'Zeitschrift fur anorganische und allgemeine Chemie'
_journal_page_first 133
_journal_page_last 140
_journal_volume 616
_journal_year 1992
_chemical_formula_sum 'F3 Na Zn'
_chemical_formula_weight 145.37
_space_group_IT_number 62
_symmetry_cell_setting orthorhombic
_symmetry_Int_Tables_number 62
_symmetry_space_group_name_Hall '-P 2c 2ab'
_symmetry_space_group_name_H-M 'P b n m'
_cell_angle_alpha 90.
_cell_angle_beta 90.
_cell_angle_gamma 90.
_cell_formula_units_Z 4
_cell_length_a 5.409(1)
_cell_length_b 5.579(1)
_cell_length_c 7.765(1)
_cell_volume 234.32(7)
_diffrn_ambient_temperature 293
_diffrn_radiation_probe x-ray
_diffrn_radiation_type MoK\a
_diffrn_radiation_wavelength 0.71069
_exptl_absorpt_coefficient_mu 10.72
_exptl_crystal_density_diffrn 4.120
_exptl_crystal_F_000 272
_refine_ls_number_reflns 190
_refine_ls_R_factor_gt 0.0250
_refine_ls_wR_factor_gt 0.0239
_refine_ls_wR_factor_ref 0.0234
_cod_data_source_file Z-Anorg-Allg-Chem-1992-616-133-140-3.cif
_cod_data_source_block NaZnF3
_cod_database_code 1546378

loop_
_space_group_symop_id
_space_group_symop_operation_xyz
1 x,y,z
2 1/2+x,1/2-y,-z
3 1/2-x,1/2+y,1/2-z
4 -x,-y,1/2+z
5 -x,-y,-z
6 1/2-x,1/2+y,z
7 1/2+x,1/2-y,1/2+z
8 x,y,1/2-z

loop_
_atom_site_label
_atom_site_type_symbol
_atom_site_thermal_displace_type
_atom_site_fract_x
_atom_site_fract_y
_atom_site_fract_z
_atom_site_occupancy
_atom_site_U_iso_or_equiv
_atom_site_calc_flag
_atom_site_refinement_flags
_atom_site_disorder_assembly
_atom_site_disorder_group
Zn Zn Uiso 0.50000 0.00000 0.00000 1.000 0.0071(2) . . . .
Na Na Uiso -0.0134(6) 0.0535(5) 0.25000 1.000 0.0144(9) . . . .
F1 F Uiso 0.1001(7) 0.4640(7) 0.25000 1.000 0.0100(12) . . . .
F2 F Uiso -0.2988(5) 0.3023(4) 0.0518(4) 1.000 0.0096(8) . . . .

loop_
_geom_angle_atom_site_label_1
_geom_angle_atom_site_label_2
_geom_angle_atom_site_label_3
_geom_angle
_geom_angle_site_symmetry_1
_geom_angle_site_symmetry_2
_geom_angle_site_symmetry_3
_geom_angle_publ_flag
F1 Zn F2 87.97(14) 2_555 . 1_655 yes
F2 Zn F2 90.85(10) 1_655 . 2_555 yes
F1 Zn F2 92.03(14) 3_545 . 1_655 yes
F2 Zn F2 180.00 1_655 . 5_555 yes
F2 Zn F2 89.15(10) 1_655 . 6_545 yes
F1 Zn F2 88.20(14) 2_555 . 2_555 yes
F1 Zn F1 180.00 2_555 . 3_545 yes
F1 Zn F2 92.03(14) 2_555 . 5_555 yes
F1 Zn F2 91.80(14) 2_555 . 6_545 yes
F1 Zn F2 91.80(14) 3_545 . 2_555 yes
F2 Zn F2 89.15(10) 2_555 . 5_555 yes
F2 Zn F2 180.00 2_555 . 6_545 yes
F1 Zn F2 87.97(14) 3_545 . 5_555 yes
F1 Zn F2 88.20(14) 3_545 . 6_545 yes
F2 Zn F2 90.85(10) 5_555 . 6_545 yes
Zn F1 Zn 146.9(2) 2_455 . 3_555 yes
Zn F2 Zn 147.72(15) 1_455 . 2_455 yes

loop_
_geom_bond_atom_site_label_1
_geom_bond_atom_site_label_2
_geom_bond_distance
_geom_bond_site_symmetry_1
_geom_bond_site_symmetry_2
_geom_bond_publ_flag
Zn F2 2.047(2) . 1_655 yes
Zn F1 2.0253(12) . 2_555 yes
Zn F2 1.998(3) . 2_555 yes
Zn F1 2.0253(11) . 3_545 yes
Zn F2 2.047(2) . 5_555 yes
Zn F2 1.998(3) . 6_545 yes
